data_4033850
loop_
_publ_author_name
'Lai, Miao'
'Wu, Zhiyong'
'Li, Shi-Jun'
'Wei, Donghui'
'Zhao, Mingqin'

_publ_section_title
;
 Regioselective Synthesis of Sulfonyl-Containing Benzyl Dithiocarbamates
 through Copper-Catalyzed Thiosulfonylation of Styrenes.
;
_journal_issue 17
_journal_name_full 'The Journal of organic chemistry'
_journal_page_first 11135
_journal_page_last 11149
_journal_paper_doi 10.1021/acs.joc.9b01829
_journal_volume 84
_journal_year 2019
_chemical_formula_moiety 'C18 H21 N O2 S3'
_chemical_formula_sum 'C18 H21 N O2 S3'
_chemical_formula_weight 379.54
_space_group_crystal_system monoclinic
_space_group_IT_number 14
_space_group_name_Hall '-P 2ybc'
_space_group_name_H-M_alt 'P 1 21/c 1'
_atom_sites_solution_hydrogens geom
_atom_sites_solution_primary direct
_audit_creation_date 2018-09-13
_audit_creation_method
;
Olex2 1.2
(compiled 2018.05.29 svn.r3508 for OlexSys, GUI svn.r5506)
;
_cell_angle_alpha 90
_cell_angle_beta 91.651(3)
_cell_angle_gamma 90
_cell_formula_units_Z 4
_cell_length_a 19.4211(6)
_cell_length_b 5.90419(18)
_cell_length_c 16.3745(5)
_cell_measurement_reflns_used 2524
_cell_measurement_temperature 293(2)
_cell_measurement_theta_max 70.7390
_cell_measurement_theta_min 4.5400
_cell_volume 1876.82(10)
_computing_cell_refinement
;
CrysAlisPro, Agilent Technologies,
Version 1.171.37.35 (release 13-08-2014 CrysAlis171 .NET)
(compiled Aug 13 2014,18:06:01)
;
_computing_data_collection
;
CrysAlisPro, Agilent Technologies,
Version 1.171.37.35 (release 13-08-2014 CrysAlis171 .NET)
(compiled Aug 13 2014,18:06:01)
;
_computing_data_reduction
;
CrysAlisPro, Agilent Technologies,
Version 1.171.37.35 (release 13-08-2014 CrysAlis171 .NET)
(compiled Aug 13 2014,18:06:01)
;
_computing_molecular_graphics 'Olex2 (Dolomanov et al., 2009)'
_computing_publication_material 'Olex2 (Dolomanov et al., 2009)'
_computing_structure_refinement 'ShelXL (Sheldrick, 2015)'
_computing_structure_solution 'ShelXS (Sheldrick, 2008)'
_diffrn_ambient_temperature 293(2)
_diffrn_detector 'CCD plate'
_diffrn_detector_area_resol_mean 16.2312
_diffrn_detector_type Eos
_diffrn_measured_fraction_theta_full 1.000
_diffrn_measured_fraction_theta_max 1.000
_diffrn_measurement_details
;
#__ type_ start__ end____ width___ exp.time_
  1 omega -102.00  -15.00   1.0000    1.5000
omega____ theta____ kappa____ phi______ frames
    -      -33.5000  -57.0000 -180.0000 87

#__ type_ start__ end____ width___ exp.time_
  2 omega  -52.00   35.00   1.0000    1.5000
omega____ theta____ kappa____ phi______ frames
    -      -33.5000   57.0000  150.0000 87

#__ type_ start__ end____ width___ exp.time_
  3 omega   57.00  110.00   1.0000    1.5000
omega____ theta____ kappa____ phi______ frames
    -       36.4734  178.0000  -90.0000 53

#__ type_ start__ end____ width___ exp.time_
  4 omega   57.00  110.00   1.0000    1.5000
omega____ theta____ kappa____ phi______ frames
    -       36.4734  178.0000 -120.0000 53

#__ type_ start__ end____ width___ exp.time_
  5 omega  -32.00   53.00   1.0000    1.5000
omega____ theta____ kappa____ phi______ frames
    -       36.4734  -57.0000  -30.0000 85

#__ type_ start__ end____ width___ exp.time_
  6 omega  -29.00   53.00   1.0000    1.5000
omega____ theta____ kappa____ phi______ frames
    -       36.4734  -57.0000   30.0000 82

#__ type_ start__ end____ width___ exp.time_
  7 omega   73.00   99.00   1.0000    1.5000
omega____ theta____ kappa____ phi______ frames
    -       36.4734  178.0000 -150.0000 26

#__ type_ start__ end____ width___ exp.time_
  8 omega   59.00  105.00   1.0000    1.5000
omega____ theta____ kappa____ phi______ frames
    -       36.4734  178.0000   60.0000 46

#__ type_ start__ end____ width___ exp.time_
  9 omega  100.00  138.00   1.0000    5.5000
omega____ theta____ kappa____ phi______ frames
    -      108.0000  111.0000   90.0000 38

#__ type_ start__ end____ width___ exp.time_
 10 omega   41.00   93.00   1.0000    5.5000
omega____ theta____ kappa____ phi______ frames
    -      108.0000  -45.0000  -60.0000 52

#__ type_ start__ end____ width___ exp.time_
 11 omega   61.00   87.00   1.0000    5.5000
omega____ theta____ kappa____ phi______ frames
    -      108.0000  -30.0000    0.0000 26

#__ type_ start__ end____ width___ exp.time_
 12 omega   74.00  109.00   1.0000    5.5000
omega____ theta____ kappa____ phi______ frames
    -      108.0000  -94.0000 -120.0000 35

#__ type_ start__ end____ width___ exp.time_
 13 omega   41.00   76.00   1.0000    5.5000
omega____ theta____ kappa____ phi______ frames
    -      108.0000  -32.0000   51.0000 35

#__ type_ start__ end____ width___ exp.time_
 14 omega   41.00   95.00   1.0000    5.5000
omega____ theta____ kappa____ phi______ frames
    -      108.0000  -45.0000 -150.0000 54

#__ type_ start__ end____ width___ exp.time_
 15 omega   82.00  159.00   1.0000    5.5000
omega____ theta____ kappa____ phi______ frames
    -      108.0000   30.0000 -180.0000 77

#__ type_ start__ end____ width___ exp.time_
 16 omega   64.00  178.00   1.0000    5.5000
omega____ theta____ kappa____ phi______ frames
    -      108.0000   15.0000  -90.0000 114

#__ type_ start__ end____ width___ exp.time_
 17 omega   45.00   71.00   1.0000    5.5000
omega____ theta____ kappa____ phi______ frames
    -      108.0000  -45.0000  -90.0000 26
;
_diffrn_measurement_device 'four-circle diffractometer'
_diffrn_measurement_device_type 'Xcalibur, Eos, Gemini'
_diffrn_measurement_method '\w scans'
_diffrn_orient_matrix_UB_11 0.0734436000
_diffrn_orient_matrix_UB_12 -0.0709158000
_diffrn_orient_matrix_UB_13 -0.0224651000
_diffrn_orient_matrix_UB_21 0.0274892000
_diffrn_orient_matrix_UB_22 0.0826812000
_diffrn_orient_matrix_UB_23 0.0839824000
_diffrn_orient_matrix_UB_31 -0.0124004000
_diffrn_orient_matrix_UB_32 -0.2370320000
_diffrn_orient_matrix_UB_33 0.0360163000
_diffrn_radiation_monochromator graphite
_diffrn_radiation_probe x-ray
_diffrn_radiation_type CuK\a
_diffrn_radiation_wavelength 1.54184
_diffrn_reflns_av_R_equivalents 0.0330
_diffrn_reflns_av_unetI/netI 0.0429
_diffrn_reflns_Laue_measured_fraction_full 1.000
_diffrn_reflns_Laue_measured_fraction_max 1.000
_diffrn_reflns_limit_h_max 23
_diffrn_reflns_limit_h_min -16
_diffrn_reflns_limit_k_max 4
_diffrn_reflns_limit_k_min -7
_diffrn_reflns_limit_l_max 19
_diffrn_reflns_limit_l_min -18
_diffrn_reflns_number 6978
_diffrn_reflns_point_group_measured_fraction_full 1.000
_diffrn_reflns_point_group_measured_fraction_max 1.000
_diffrn_reflns_theta_full 67.065
_diffrn_reflns_theta_max 67.065
_diffrn_reflns_theta_min 4.555
_diffrn_source 'Enhance (Cu) X-ray Source'
_exptl_absorpt_coefficient_mu 3.692
_exptl_absorpt_correction_T_max 1.00000
_exptl_absorpt_correction_T_min 0.84338
_exptl_absorpt_correction_type multi-scan
_exptl_absorpt_process_details
;
CrysAlisPro, Agilent Technologies,
Version 1.171.37.35 (release 13-08-2014 CrysAlis171 .NET)
(compiled Aug 13 2014,18:06:01)
Empirical absorption correction using spherical harmonics,
 implemented in SCALE3 ABSPACK scaling algorithm.
;
_exptl_crystal_colour colourless
_exptl_crystal_colour_primary colourless
_exptl_crystal_density_diffrn 1.343
_exptl_crystal_description prism
_exptl_crystal_F_000 800
_exptl_crystal_size_max 0.18
_exptl_crystal_size_mid 0.12
_exptl_crystal_size_min 0.1
_refine_diff_density_max 0.304
_refine_diff_density_min -0.285
_refine_diff_density_rms 0.067
_refine_ls_extinction_method none
_refine_ls_goodness_of_fit_ref 1.033
_refine_ls_hydrogen_treatment constr
_refine_ls_matrix_type full
_refine_ls_number_parameters 220
_refine_ls_number_reflns 3334
_refine_ls_number_restraints 0
_refine_ls_restrained_S_all 1.033
_refine_ls_R_factor_all 0.0586
_refine_ls_R_factor_gt 0.0473
_refine_ls_shift/su_max 0.001
_refine_ls_shift/su_mean 0.000
_refine_ls_structure_factor_coef Fsqd
_refine_ls_weighting_details 'w=1/[\s^2^(Fo^2^)+(0.0890P)^2^] where P=(Fo^2^+2Fc^2^)/3'
_refine_ls_weighting_scheme calc
_refine_ls_wR_factor_gt 0.1316
_refine_ls_wR_factor_ref 0.1470
_reflns_Friedel_coverage 0.000
_reflns_number_gt 2692
_reflns_number_total 3334
_reflns_threshold_expression 'I > 2\s(I)'
_cod_data_source_file jo9b01829_si_001.cif
_cod_data_source_block 201809366
_cod_original_cell_volume 1876.81(10)
_cod_database_code 4033850
_shelx_shelxl_version_number 2014/7
_chemical_oxdiff_formula C15H15O3S3
_shelx_space_group_comment
;
The symmetry employed for this shelxl refinement is uniquely defined
by the following loop, which should always be used as a source of
symmetry information in preference to the above space-group names.
They are only intended as comments.
;
_shelx_estimated_absorpt_t_max 0.709
_shelx_estimated_absorpt_t_min 0.556
_reflns_odcompleteness_completeness 99.95
_reflns_odcompleteness_iscentric 1
_reflns_odcompleteness_theta 66.97
_olex2_refinement_description
;
1. Fixed Uiso
 At 1.2 times of:
  All C(H) groups, All C(H,H) groups
 At 1.5 times of:
  All C(H,H,H) groups
2.a Ternary CH refined with riding coordinates:
 C2(H2)
2.b Secondary CH2 refined with riding coordinates:
 C1(H1A,H1B)
2.c Aromatic/amide H refined with riding coordinates:
 C4(H4), C5(H5), C6(H6), C7(H7), C8(H8), C10(H10), C11(H11), C13(H13), C14(H14)
2.d Idealised Me refined as rotating group:
 C15(H15A,H15B,H15C), C17(H17A,H17B,H17C), C18(H18A,H18B,H18C)
;
_olex2_submission_special_instructions 'No special instructions were received'

loop_
_space_group_symop_operation_xyz
'x, y, z'
'-x, y+1/2, -z+1/2'
'-x, -y, -z'
'x, -y-1/2, z-1/2'

loop_
_atom_site_label
_atom_site_type_symbol
_atom_site_fract_x
_atom_site_fract_y
_atom_site_fract_z
_atom_site_U_iso_or_equiv
_atom_site_adp_type
_atom_site_occupancy
_atom_site_site_symmetry_order
_atom_site_calc_flag
_atom_site_refinement_flags_posn
C1 C 0.23664(13) 0.4754(5) 0.64196(14) 0.0421(6) Uani 1 1 d .
H1A H 0.2111 0.4945 0.5906 0.051 Uiso 1 1 calc R
H1B H 0.2478 0.3159 0.6476 0.051 Uiso 1 1 calc R
C2 C 0.19033(13) 0.5445(4) 0.71199(15) 0.0386(5) Uani 1 1 d .
H2 H 0.1853 0.7096 0.7115 0.046 Uiso 1 1 calc R
C3 C 0.21546(12) 0.4719(4) 0.79620(14) 0.0382(5) Uani 1 1 d .
C4 C 0.21093(14) 0.6279(5) 0.85965(16) 0.0482(7) Uani 1 1 d .
H4 H 0.1920 0.7701 0.8494 0.058 Uiso 1 1 calc R
C5 C 0.23417(17) 0.5736(7) 0.93730(17) 0.0619(9) Uani 1 1 d .
H5 H 0.2305 0.6788 0.9792 0.074 Uiso 1 1 calc R
C6 C 0.26303(18) 0.3636(6) 0.95348(17) 0.0628(9) Uani 1 1 d .
H6 H 0.2796 0.3281 1.0058 0.075 Uiso 1 1 calc R
C7 C 0.26696(18) 0.2079(6) 0.89127(18) 0.0573(8) Uani 1 1 d .
H7 H 0.2860 0.0659 0.9018 0.069 Uiso 1 1 calc R
C8 C 0.24288(16) 0.2605(5) 0.81310(16) 0.0479(6) Uani 1 1 d .
H8 H 0.2452 0.1530 0.7718 0.057 Uiso 1 1 calc R
C9 C 0.36889(13) 0.5289(5) 0.71808(15) 0.0419(6) Uani 1 1 d .
C10 C 0.37450(14) 0.6498(5) 0.79075(16) 0.0452(6) Uani 1 1 d .
H10 H 0.3536 0.7907 0.7954 0.054 Uiso 1 1 calc R
C11 C 0.41158(15) 0.5581(6) 0.85593(18) 0.0542(7) Uani 1 1 d .
H11 H 0.4162 0.6394 0.9044 0.065 Uiso 1 1 calc R
C12 C 0.44241(16) 0.3444(6) 0.8500(2) 0.0568(8) Uani 1 1 d .
C13 C 0.43764(15) 0.2327(5) 0.7754(2) 0.0552(7) Uani 1 1 d .
H13 H 0.4598 0.0942 0.7695 0.066 Uiso 1 1 calc R
C14 C 0.40093(15) 0.3224(5) 0.71013(18) 0.0503(7) Uani 1 1 d .
H14 H 0.3978 0.2442 0.6609 0.060 Uiso 1 1 calc R
C15 C 0.4782(2) 0.2364(9) 0.9234(3) 0.0918(13) Uani 1 1 d .
H15A H 0.5150 0.3324 0.9427 0.138 Uiso 1 1 calc GR
H15B H 0.4964 0.0918 0.9081 0.138 Uiso 1 1 calc GR
H15C H 0.4457 0.2162 0.9659 0.138 Uiso 1 1 calc GR
C16 C 0.05981(14) 0.6108(5) 0.63208(16) 0.0444(6) Uani 1 1 d .
C17 C -0.03662(19) 0.3534(8) 0.6544(3) 0.0874(13) Uani 1 1 d .
H17A H -0.0022 0.2377 0.6615 0.131 Uiso 1 1 calc GR
H17B H -0.0730 0.2990 0.6187 0.131 Uiso 1 1 calc GR
H17C H -0.0550 0.3914 0.7065 0.131 Uiso 1 1 calc GR
C18 C -0.05294(17) 0.6976(7) 0.5710(2) 0.0735(10) Uani 1 1 d .
H18A H -0.0801 0.7862 0.6072 0.110 Uiso 1 1 calc GR
H18B H -0.0827 0.6043 0.5375 0.110 Uiso 1 1 calc GR
H18C H -0.0271 0.7967 0.5369 0.110 Uiso 1 1 calc GR
N1 N -0.00565(12) 0.5542(5) 0.61880(16) 0.0567(6) Uani 1 1 d .
O1 O 0.34540(11) 0.5727(5) 0.56157(12) 0.0663(7) Uani 1 1 d .
O2 O 0.30024(11) 0.8676(4) 0.65361(14) 0.0580(5) Uani 1 1 d .
S1 S 0.31542(3) 0.63364(13) 0.63768(4) 0.0446(2) Uani 1 1 d .
S2 S 0.10508(3) 0.41667(12) 0.69718(4) 0.0487(2) Uani 1 1 d .
S3 S 0.09682(4) 0.83894(15) 0.59356(6) 0.0659(3) Uani 1 1 d .

loop_
_atom_site_aniso_label
_atom_site_aniso_U_11
_atom_site_aniso_U_22
_atom_site_aniso_U_33
_atom_site_aniso_U_23
_atom_site_aniso_U_13
_atom_site_aniso_U_12
C1 0.0421(13) 0.0510(15) 0.0329(11) -0.0010(11) -0.0037(10) -0.0048(12)
C2 0.0401(12) 0.0380(13) 0.0376(12) -0.0013(10) -0.0032(10) -0.0056(10)
C3 0.0375(12) 0.0432(14) 0.0341(11) -0.0017(10) 0.0021(9) -0.0037(11)
C4 0.0439(14) 0.0554(17) 0.0455(14) -0.0139(12) 0.0031(11) 0.0041(13)
C5 0.0619(18) 0.086(2) 0.0384(14) -0.0187(15) 0.0028(13) -0.0008(17)
C6 0.0656(19) 0.088(2) 0.0351(13) 0.0113(15) -0.0013(13) -0.0106(18)
C7 0.0678(19) 0.0577(18) 0.0460(15) 0.0128(14) -0.0038(13) -0.0040(15)
C8 0.0615(16) 0.0437(15) 0.0383(13) 0.0003(11) 0.0009(12) -0.0015(13)
C9 0.0365(12) 0.0484(15) 0.0407(12) 0.0011(11) -0.0014(10) -0.0037(11)
C10 0.0401(13) 0.0472(15) 0.0479(14) -0.0059(12) -0.0046(11) 0.0001(12)
C11 0.0520(16) 0.0631(19) 0.0467(14) -0.0064(14) -0.0092(12) -0.0023(14)
C12 0.0446(15) 0.068(2) 0.0577(17) 0.0100(15) -0.0062(13) 0.0001(14)
C13 0.0459(15) 0.0498(17) 0.0698(19) 0.0030(15) 0.0021(13) 0.0065(13)
C14 0.0432(14) 0.0534(17) 0.0545(15) -0.0075(13) 0.0039(12) -0.0010(12)
C15 0.087(3) 0.108(3) 0.079(3) 0.018(2) -0.023(2) 0.022(3)
C16 0.0416(13) 0.0529(16) 0.0387(12) -0.0055(12) -0.0019(10) 0.0032(12)
C17 0.0502(18) 0.104(3) 0.108(3) 0.021(3) -0.0127(19) -0.028(2)
C18 0.0489(17) 0.101(3) 0.069(2) -0.005(2) -0.0158(15) 0.0129(18)
N1 0.0405(12) 0.0737(18) 0.0556(14) 0.0006(13) -0.0047(11) -0.0023(12)
O1 0.0552(12) 0.1043(19) 0.0395(10) 0.0036(11) 0.0054(9) -0.0089(12)
O2 0.0589(12) 0.0479(12) 0.0663(12) 0.0101(10) -0.0130(10) -0.0053(10)
S1 0.0414(4) 0.0554(4) 0.0368(3) 0.0046(3) -0.0028(2) -0.0059(3)
S2 0.0406(4) 0.0499(4) 0.0551(4) 0.0100(3) -0.0046(3) -0.0083(3)
S3 0.0567(5) 0.0621(5) 0.0780(6) 0.0262(4) -0.0102(4) -0.0052(4)

loop_
_atom_type_symbol
_atom_type_description
_atom_type_scat_dispersion_real
_atom_type_scat_dispersion_imag
_atom_type_scat_source
C C 0.0181 0.0091 'International Tables Vol C Tables 4.2.6.8 and 6.1.1.4'
H H 0.0000 0.0000 'International Tables Vol C Tables 4.2.6.8 and 6.1.1.4'
N N 0.0311 0.0180 'International Tables Vol C Tables 4.2.6.8 and 6.1.1.4'
O O 0.0492 0.0322 'International Tables Vol C Tables 4.2.6.8 and 6.1.1.4'
S S 0.3331 0.5567 'International Tables Vol C Tables 4.2.6.8 and 6.1.1.4'

loop_
_geom_angle_atom_site_label_1
_geom_angle_atom_site_label_2
_geom_angle_atom_site_label_3
_geom_angle
H1A C1 H1B 107.6
C2 C1 H1A 108.7
C2 C1 H1B 108.7
C2 C1 S1 114.20(18)
S1 C1 H1A 108.7
S1 C1 H1B 108.7
C1 C2 H2 108.6
C1 C2 S2 109.84(17)
C3 C2 C1 115.2(2)
C3 C2 H2 108.6
C3 C2 S2 105.73(17)
S2 C2 H2 108.6
C4 C3 C2 117.8(2)
C8 C3 C2 123.5(2)
C8 C3 C4 118.7(2)
C3 C4 H4 119.7
C5 C4 C3 120.6(3)
C5 C4 H4 119.7
C4 C5 H5 119.8
C4 C5 C6 120.4(3)
C6 C5 H5 119.8
C5 C6 H6 120.4
C7 C6 C5 119.2(3)
C7 C6 H6 120.4
C6 C7 H7 119.7
C6 C7 C8 120.7(3)
C8 C7 H7 119.7
C3 C8 C7 120.4(3)
C3 C8 H8 119.8
C7 C8 H8 119.8
C10 C9 S1 119.3(2)
C14 C9 C10 120.8(3)
C14 C9 S1 119.8(2)
C9 C10 H10 120.4
C11 C10 C9 119.1(3)
C11 C10 H10 120.4
C10 C11 H11 119.5
C10 C11 C12 121.0(3)
C12 C11 H11 119.5
C11 C12 C15 120.9(3)
C13 C12 C11 118.1(3)
C13 C12 C15 121.1(3)
C12 C13 H13 119.3
C14 C13 C12 121.4(3)
C14 C13 H13 119.3
C9 C14 H14 120.2
C13 C14 C9 119.6(3)
C13 C14 H14 120.2
C12 C15 H15A 109.5
C12 C15 H15B 109.5
C12 C15 H15C 109.5
H15A C15 H15B 109.5
H15A C15 H15C 109.5
H15B C15 H15C 109.5
N1 C16 S2 113.0(2)
N1 C16 S3 124.5(2)
S3 C16 S2 122.56(16)
H17A C17 H17B 109.5
H17A C17 H17C 109.5
H17B C17 H17C 109.5
N1 C17 H17A 109.5
N1 C17 H17B 109.5
N1 C17 H17C 109.5
H18A C18 H18B 109.5
H18A C18 H18C 109.5
H18B C18 H18C 109.5
N1 C18 H18A 109.5
N1 C18 H18B 109.5
N1 C18 H18C 109.5
C16 N1 C17 122.9(3)
C16 N1 C18 121.8(3)
C17 N1 C18 115.2(3)
C9 S1 C1 105.80(13)
O1 S1 C1 105.70(13)
O1 S1 C9 108.36(13)
O1 S1 O2 119.24(15)
O2 S1 C1 108.25(13)
O2 S1 C9 108.70(13)
C16 S2 C2 104.08(13)

loop_
_geom_bond_atom_site_label_1
_geom_bond_atom_site_label_2
_geom_bond_distance
C1 H1A 0.9700
C1 H1B 0.9700
C1 C2 1.533(3)
C1 S1 1.796(3)
C2 H2 0.9800
C2 C3 1.512(3)
C2 S2 1.829(2)
C3 C4 1.393(4)
C3 C8 1.382(4)
C4 H4 0.9300
C4 C5 1.375(4)
C5 H5 0.9300
C5 C6 1.383(5)
C6 H6 0.9300
C6 C7 1.376(5)
C7 H7 0.9300
C7 C8 1.385(4)
C8 H8 0.9300
C9 C10 1.389(4)
C9 C14 1.377(4)
C9 S1 1.765(3)
C10 H10 0.9300
C10 C11 1.381(4)
C11 H11 0.9300
C11 C12 1.401(4)
C12 C13 1.390(5)
C12 C15 1.511(5)
C13 H13 0.9300
C13 C14 1.374(4)
C14 H14 0.9300
C15 H15A 0.9600
C15 H15B 0.9600
C15 H15C 0.9600
C16 N1 1.326(4)
C16 S2 1.780(3)
C16 S3 1.660(3)
C17 H17A 0.9600
C17 H17B 0.9600
C17 H17C 0.9600
C17 N1 1.458(5)
C18 H18A 0.9600
C18 H18B 0.9600
C18 H18C 0.9600
C18 N1 1.460(4)
O1 S1 1.437(2)
O2 S1 1.438(2)

loop_
_geom_torsion_atom_site_label_1
_geom_torsion_atom_site_label_2
_geom_torsion_atom_site_label_3
_geom_torsion_atom_site_label_4
_geom_torsion
C1 C2 C3 C4 137.1(2)
C1 C2 C3 C8 -42.5(4)
C1 C2 S2 C16 -85.7(2)
C2 C1 S1 C9 74.7(2)
C2 C1 S1 O1 -170.5(2)
C2 C1 S1 O2 -41.6(2)
C2 C3 C4 C5 -178.7(3)
C2 C3 C8 C7 177.9(3)
C3 C2 S2 C16 149.43(18)
C3 C4 C5 C6 0.6(5)
C4 C3 C8 C7 -1.7(4)
C4 C5 C6 C7 -1.3(5)
C5 C6 C7 C8 0.5(5)
C6 C7 C8 C3 1.0(5)
C8 C3 C4 C5 0.9(4)
C9 C10 C11 C12 -1.1(5)
C10 C9 C14 C13 1.4(4)
C10 C9 S1 C1 -100.1(2)
C10 C9 S1 O1 147.0(2)
C10 C9 S1 O2 16.0(3)
C10 C11 C12 C13 3.3(5)
C10 C11 C12 C15 -175.1(3)
C11 C12 C13 C14 -3.2(5)
C12 C13 C14 C9 0.9(5)
C14 C9 C10 C11 -1.4(4)
C14 C9 S1 C1 75.8(2)
C14 C9 S1 O1 -37.1(3)
C14 C9 S1 O2 -168.1(2)
C15 C12 C13 C14 175.2(3)
N1 C16 S2 C2 -175.5(2)
S1 C1 C2 C3 -72.8(3)
S1 C1 C2 S2 167.99(13)
S1 C9 C10 C11 174.5(2)
S1 C9 C14 C13 -174.4(2)
S2 C2 C3 C4 -101.4(2)
S2 C2 C3 C8 79.0(3)
S2 C16 N1 C17 0.1(4)
S2 C16 N1 C18 176.3(2)
S3 C16 N1 C17 -179.3(3)
S3 C16 N1 C18 -3.1(4)
S3 C16 S2 C2 3.9(2)
